data_4064700
loop_
_publ_author_name
'Spencer, John'
'Amin, Jahangir'
'Coxhead, Peter'
'McGeehan, John'
'Richards, Christopher J.'
'Tizzard, Graham J.'
'Coles, Simon J.'
'Bingham, John P.'
'Hartley, John A.'
'Feng, Li'
'Meggers, Eric'
'Guille, Matthew'

_publ_section_title
;
 Size Does Matter. Sterically Demanding Metallocene-Substituted
 3-Methylidene-Oxindoles Exhibit Poor Kinase Inhibitory Action
;
_journal_issue 11
_journal_name_full Organometallics
_journal_page_first 3177
_journal_paper_doi 10.1021/om200278j
_journal_volume 30
_journal_year 2011
_chemical_formula_moiety 'C42 H30 Co N O'
_chemical_formula_sum 'C42 H30 Co N O'
_chemical_formula_weight 623.60
_chemical_name_systematic
;
 ?
;
_space_group_IT_number 14
_symmetry_cell_setting monoclinic
_symmetry_space_group_name_Hall '-P 2ybc'
_symmetry_space_group_name_H-M 'P 1 21/c 1'
_atom_sites_solution_hydrogens geom
_atom_sites_solution_primary direct
_atom_sites_solution_secondary difmap
_audit_creation_method SHELXL-97
_cell_angle_alpha 90.00
_cell_angle_beta 104.3580(10)
_cell_angle_gamma 90.00
_cell_formula_units_Z 8
_cell_length_a 11.3386(2)
_cell_length_b 26.6223(4)
_cell_length_c 21.0764(3)
_cell_measurement_reflns_used 138354
_cell_measurement_temperature 120(2)
_cell_measurement_theta_max 27.48
_cell_measurement_theta_min 2.91
_cell_volume 6163.39(17)
_computing_cell_refinement 'DENZO (Otwinowski & Minor, 1997) & COLLECT (Hooft, R.W.W., 1998)'
_computing_data_collection 'COLLECT (Hooft, R.W.W., 1998)'
_computing_data_reduction 'DENZO (Otwinowski & Minor, 1997) & COLLECT (Hooft, R.W.W., 1998)'
_computing_molecular_graphics 'OLEX2 (Dolomanov, Bourhis, Gildea, Howard & Puschmann, 2009)'
_computing_publication_material 'WINGX (Farrugia, 1998)'
_computing_structure_refinement 'SHELXL-97 (Sheldrick, 1997)'
_computing_structure_solution 'SHELXS-97 (Sheldrick, 1997)'
_diffrn_ambient_temperature 120(2)
_diffrn_detector_area_resol_mean 66.065
_diffrn_measured_fraction_theta_full 0.994
_diffrn_measured_fraction_theta_max 0.994
_diffrn_measurement_device_type 'Bruker-Nonius APEX II CCD camera on \k-goniostat'
_diffrn_measurement_method '\f & \w scans to fill the asymmetric unit'
_diffrn_radiation_monochromator '10cm confocal mirrors'
_diffrn_radiation_source 'Bruker Nonius FR591 Rotating Anode'
_diffrn_radiation_type MoK\a
_diffrn_radiation_wavelength 0.71073
_diffrn_reflns_av_R_equivalents 0.0720
_diffrn_reflns_av_sigmaI/netI 0.0660
_diffrn_reflns_limit_h_max 14
_diffrn_reflns_limit_h_min -14
_diffrn_reflns_limit_k_max 33
_diffrn_reflns_limit_k_min -34
_diffrn_reflns_limit_l_max 27
_diffrn_reflns_limit_l_min -27
_diffrn_reflns_number 58888
_diffrn_reflns_theta_full 27.48
_diffrn_reflns_theta_max 27.48
_diffrn_reflns_theta_min 2.95
_diffrn_standards_number 0
_exptl_absorpt_coefficient_mu 0.592
_exptl_absorpt_correction_T_max 0.9767
_exptl_absorpt_correction_T_min 0.9217
_exptl_absorpt_correction_type multi-scan
_exptl_absorpt_process_details 'SADABS 2007/2 (Sheldrick, G.M., 2007)'
_exptl_crystal_colour brown
_exptl_crystal_density_diffrn 1.344
_exptl_crystal_density_method 'not measured'
_exptl_crystal_description block
_exptl_crystal_F_000 2592
_exptl_crystal_size_max 0.14
_exptl_crystal_size_mid 0.06
_exptl_crystal_size_min 0.04
_refine_diff_density_max 0.391
_refine_diff_density_min -0.456
_refine_diff_density_rms 0.079
_refine_ls_extinction_method none
_refine_ls_goodness_of_fit_ref 1.155
_refine_ls_hydrogen_treatment constr
_refine_ls_matrix_type full
_refine_ls_number_parameters 811
_refine_ls_number_reflns 14058
_refine_ls_number_restraints 0
_refine_ls_restrained_S_all 1.155
_refine_ls_R_factor_all 0.0946
_refine_ls_R_factor_gt 0.0668
_refine_ls_shift/su_max 0.001
_refine_ls_shift/su_mean 0.000
_refine_ls_structure_factor_coef Fsqd
_refine_ls_weighting_details 'calc w=1/[\s^2^(Fo^2^)+(0.0000P)^2^+13.3965P] where P=(Fo^2^+2Fc^2^)/3'
_refine_ls_weighting_scheme calc
_refine_ls_wR_factor_gt 0.1153
_refine_ls_wR_factor_ref 0.1277
_reflns_number_gt 11051
_reflns_number_total 14058
_reflns_threshold_expression >2\s(I)
_cod_data_source_file om200278j_si_001.cif
_cod_data_source_block 2010src0009_(E)-5
_cod_original_sg_symbol_H-M P21/c
_cod_database_code 4064700

loop_
_symmetry_equiv_pos_as_xyz
'x, y, z'
'-x, y+1/2, -z+1/2'
'-x, -y, -z'
'x, -y-1/2, z-1/2'

loop_
_atom_site_label
_atom_site_type_symbol
_atom_site_fract_x
_atom_site_fract_y
_atom_site_fract_z
_atom_site_U_iso_or_equiv
_atom_site_adp_type
_atom_site_occupancy
_atom_site_symmetry_multiplicity
_atom_site_calc_flag
_atom_site_refinement_flags
Co1 Co 0.16345(3) 0.578700(14) 0.165734(19) 0.01559(9) Uani 1 1 d .
N1 N 0.6553(2) 0.51364(9) 0.33395(13) 0.0225(5) Uani 1 1 d .
H1 H 0.7058 0.4894 0.3514 0.027 Uiso 1 1 calc R
O1 O 0.4818(2) 0.48350(8) 0.35944(11) 0.0250(5) Uani 1 1 d .
C1 C 0.5356(3) 0.51546(11) 0.33480(15) 0.0212(6) Uani 1 1 d .
C2 C 0.4833(3) 0.56212(11) 0.29933(15) 0.0193(6) Uani 1 1 d .
C3 C 0.5843(3) 0.58702(11) 0.27957(15) 0.0196(6) Uani 1 1 d .
C4 C 0.5995(3) 0.63304(11) 0.25212(15) 0.0218(6) Uani 1 1 d .
H4 H 0.5330 0.6557 0.2396 0.026 Uiso 1 1 calc R
C5 C 0.7139(3) 0.64582(12) 0.24306(17) 0.0267(7) Uani 1 1 d .
H5 H 0.7249 0.6773 0.2240 0.032 Uiso 1 1 calc R
C6 C 0.8115(3) 0.61301(13) 0.26171(17) 0.0280(7) Uani 1 1 d .
H6 H 0.8878 0.6220 0.2539 0.034 Uiso 1 1 calc R
C7 C 0.8002(3) 0.56730(12) 0.29165(16) 0.0246(7) Uani 1 1 d .
H7 H 0.8674 0.5451 0.3048 0.029 Uiso 1 1 calc R
C8 C 0.6871(3) 0.55544(11) 0.30158(15) 0.0217(6) Uani 1 1 d .
C9 C 0.3632(3) 0.57043(11) 0.29157(14) 0.0190(6) Uani 1 1 d .
H9 H 0.3263 0.5494 0.3177 0.023 Uiso 1 1 calc R
C10 C 0.2797(3) 0.60563(11) 0.25058(14) 0.0187(6) Uani 1 1 d .
C11 C 0.1548(3) 0.61110(11) 0.25359(15) 0.0197(6) Uani 1 1 d .
H11 H 0.1192 0.5964 0.2854 0.024 Uiso 1 1 calc R
C12 C 0.0942(3) 0.64212(11) 0.20110(15) 0.0219(6) Uani 1 1 d .
H12 H 0.0112 0.6519 0.1917 0.026 Uiso 1 1 calc R
C13 C 0.1798(3) 0.65604(10) 0.16480(16) 0.0218(6) Uani 1 1 d .
H13 H 0.1634 0.6770 0.1271 0.026 Uiso 1 1 calc R
C14 C 0.2931(3) 0.63344(10) 0.19438(15) 0.0196(6) Uani 1 1 d .
H14 H 0.3655 0.6362 0.1796 0.024 Uiso 1 1 calc R
C15 C 0.2073(3) 0.51040(10) 0.14016(15) 0.0176(6) Uani 1 1 d .
C16 C 0.1693(3) 0.54386(10) 0.08337(15) 0.0175(6) Uani 1 1 d .
C17 C 0.0449(3) 0.54475(10) 0.09272(14) 0.0166(6) Uani 1 1 d .
C18 C 0.0838(3) 0.51203(10) 0.15009(14) 0.0173(6) Uani 1 1 d .
C19 C 0.3173(3) 0.48168(11) 0.16925(15) 0.0190(6) Uani 1 1 d .
C20 C 0.3094(3) 0.43649(11) 0.20186(16) 0.0247(7) Uani 1 1 d .
H20 H 0.2327 0.4259 0.2077 0.030 Uiso 1 1 calc R
C21 C 0.4115(3) 0.40690(12) 0.22588(17) 0.0284(7) Uani 1 1 d .
H21 H 0.4043 0.3761 0.2474 0.034 Uiso 1 1 calc R
C22 C 0.5241(3) 0.42247(13) 0.21833(16) 0.0286(7) Uani 1 1 d .
H22 H 0.5940 0.4020 0.2338 0.034 Uiso 1 1 calc R
C23 C 0.5341(3) 0.46816(12) 0.18794(16) 0.0257(7) Uani 1 1 d .
H23 H 0.6114 0.4792 0.1836 0.031 Uiso 1 1 calc R
C24 C 0.4320(3) 0.49760(11) 0.16394(15) 0.0204(6) Uani 1 1 d .
H24 H 0.4400 0.5289 0.1437 0.024 Uiso 1 1 calc R
C25 C 0.2307(3) 0.56309(11) 0.03437(14) 0.0185(6) Uani 1 1 d .
C26 C 0.3131(3) 0.53299(11) 0.01229(15) 0.0209(6) Uani 1 1 d .
H26 H 0.3262 0.4993 0.0272 0.025 Uiso 1 1 calc R
C27 C 0.3761(3) 0.55187(13) -0.03128(16) 0.0260(7) Uani 1 1 d .
H27 H 0.4323 0.5311 -0.0457 0.031 Uiso 1 1 calc R
C28 C 0.3575(3) 0.60064(13) -0.05368(16) 0.0269(7) Uani 1 1 d .
H28 H 0.4030 0.6138 -0.0822 0.032 Uiso 1 1 calc R
C29 C 0.2719(3) 0.63040(12) -0.03431(17) 0.0281(7) Uani 1 1 d .
H29 H 0.2560 0.6635 -0.0511 0.034 Uiso 1 1 calc R
C30 C 0.2096(3) 0.61171(11) 0.00961(16) 0.0236(6) Uani 1 1 d .
H30 H 0.1518 0.6323 0.0230 0.028 Uiso 1 1 calc R
C31 C -0.0727(3) 0.56634(10) 0.05851(15) 0.0194(6) Uani 1 1 d .
C32 C -0.0998(3) 0.57729(11) -0.00821(16) 0.0249(7) Uani 1 1 d .
H32 H -0.0425 0.5696 -0.0329 0.030 Uiso 1 1 calc R
C33 C -0.2107(3) 0.59942(12) -0.03881(18) 0.0338(9) Uani 1 1 d .
H33 H -0.2275 0.6076 -0.0840 0.041 Uiso 1 1 calc R
C34 C -0.2964(3) 0.60962(12) -0.0040(2) 0.0380(9) Uani 1 1 d .
H34 H -0.3714 0.6250 -0.0252 0.046 Uiso 1 1 calc R
C35 C -0.2726(3) 0.59740(13) 0.0615(2) 0.0338(8) Uani 1 1 d .
H35 H -0.3321 0.6037 0.0854 0.041 Uiso 1 1 calc R
C36 C -0.1618(3) 0.57584(12) 0.09280(17) 0.0263(7) Uani 1 1 d .
H36 H -0.1462 0.5674 0.1379 0.032 Uiso 1 1 calc R
C37 C 0.0182(3) 0.48421(10) 0.19112(15) 0.0178(6) Uani 1 1 d .
C38 C -0.0907(3) 0.46001(11) 0.16114(15) 0.0206(6) Uani 1 1 d .
H38 H -0.1217 0.4618 0.1150 0.025 Uiso 1 1 calc R
C39 C -0.1537(3) 0.43330(12) 0.19903(17) 0.0245(7) Uani 1 1 d .
H39 H -0.2272 0.4166 0.1783 0.029 Uiso 1 1 calc R
C40 C -0.1112(3) 0.43071(12) 0.26599(16) 0.0249(7) Uani 1 1 d .
H40 H -0.1561 0.4131 0.2915 0.030 Uiso 1 1 calc R
C41 C -0.0019(3) 0.45417(12) 0.29603(16) 0.0252(7) Uani 1 1 d .
H41 H 0.0285 0.4522 0.3422 0.030 Uiso 1 1 calc R
C42 C 0.0626(3) 0.48027(11) 0.25887(16) 0.0229(6) Uani 1 1 d .
H42 H 0.1378 0.4957 0.2797 0.027 Uiso 1 1 calc R
Co2 Co 0.08740(4) 0.224030(14) 0.01780(2) 0.01841(10) Uani 1 1 d .
O101 O -0.2212(2) 0.07553(8) -0.11065(11) 0.0260(5) Uani 1 1 d .
N101 N -0.4059(2) 0.11298(10) -0.11200(14) 0.0261(6) Uani 1 1 d .
H101 H -0.4519 0.0859 -0.1173 0.031 Uiso 1 1 calc R
C101 C -0.2837(3) 0.11287(12) -0.10684(15) 0.0223(6) Uani 1 1 d .
C102 C -0.2398(3) 0.16612(11) -0.09520(15) 0.0210(6) Uani 1 1 d .
C103 C -0.3498(3) 0.19589(12) -0.09704(15) 0.0230(6) Uani 1 1 d .
C104 C -0.3740(3) 0.24713(12) -0.09522(18) 0.0291(7) Uani 1 1 d .
H104 H -0.3096 0.2709 -0.0886 0.035 Uiso 1 1 calc R
C105 C -0.4944(3) 0.26321(13) -0.10334(19) 0.0348(8) Uani 1 1 d .
H105 H -0.5116 0.2981 -0.1021 0.042 Uiso 1 1 calc R
C106 C -0.5888(3) 0.22871(14) -0.1131(2) 0.0376(9) Uani 1 1 d .
H106 H -0.6697 0.2404 -0.1183 0.045 Uiso 1 1 calc R
C107 C -0.5678(3) 0.17744(13) -0.11557(19) 0.0332(8) Uani 1 1 d .
H107 H -0.6327 0.1539 -0.1223 0.040 Uiso 1 1 calc R
C108 C -0.4484(3) 0.16189(12) -0.10774(16) 0.0258(7) Uani 1 1 d .
C109 C -0.1208(3) 0.17568(11) -0.08799(15) 0.0218(6) Uani 1 1 d .
H109 H -0.0749 0.1481 -0.0974 0.026 Uiso 1 1 calc R
C110 C -0.0507(3) 0.22108(11) -0.06820(15) 0.0224(6) Uani 1 1 d .
C111 C 0.0653(3) 0.23127(13) -0.08207(16) 0.0262(7) Uani 1 1 d .
H111 H 0.1046 0.2109 -0.1077 0.031 Uiso 1 1 calc R
C112 C 0.1105(3) 0.27686(13) -0.05088(17) 0.0306(8) Uani 1 1 d .
H112 H 0.1840 0.2930 -0.0533 0.037 Uiso 1 1 calc R
C113 C 0.0277(3) 0.29432(11) -0.01554(18) 0.0298(8) Uani 1 1 d .
H113 H 0.0369 0.3238 0.0106 0.036 Uiso 1 1 calc R
C114 C -0.0715(3) 0.26030(11) -0.02573(17) 0.0261(7) Uani 1 1 d .
H114 H -0.1399 0.2631 -0.0075 0.031 Uiso 1 1 calc R
C115 C 0.0788(3) 0.16807(11) 0.07880(15) 0.0195(6) Uani 1 1 d .
C116 C 0.1157(3) 0.21529(11) 0.11401(15) 0.0193(6) Uani 1 1 d .
C117 C 0.2304(3) 0.21434(11) 0.09395(15) 0.0197(6) Uani 1 1 d .
C118 C 0.1930(3) 0.16747(10) 0.05782(15) 0.0188(6) Uani 1 1 d .
C119 C -0.0242(3) 0.13314(11) 0.07044(15) 0.0200(6) Uani 1 1 d .
C120 C -0.0075(3) 0.08202(11) 0.06021(16) 0.0235(6) Uani 1 1 d .
H120 H 0.0709 0.0698 0.0595 0.028 Uiso 1 1 calc R
C121 C -0.1053(3) 0.04890(12) 0.05110(17) 0.0290(7) Uani 1 1 d .
H121 H -0.0936 0.0143 0.0438 0.035 Uiso 1 1 calc R
C122 C -0.2199(3) 0.06633(13) 0.05268(17) 0.0297(7) Uani 1 1 d .
H122 H -0.2863 0.0436 0.0469 0.036 Uiso 1 1 calc R
C123 C -0.2374(3) 0.11705(13) 0.06276(17) 0.0280(7) Uani 1 1 d .
H123 H -0.3159 0.1290 0.0638 0.034 Uiso 1 1 calc R
C124 C -0.1409(3) 0.15027(12) 0.07125(16) 0.0247(7) Uani 1 1 d .
H124 H -0.1537 0.1850 0.0777 0.030 Uiso 1 1 calc R
C125 C 0.0673(3) 0.24734(11) 0.15827(16) 0.0221(6) Uani 1 1 d .
C126 C -0.0097(3) 0.22812(11) 0.19437(16) 0.0261(7) Uani 1 1 d .
H126 H -0.0317 0.1936 0.1900 0.031 Uiso 1 1 calc R
C127 C -0.0550(3) 0.25808(12) 0.23644(18) 0.0321(8) Uani 1 1 d .
H127 H -0.1076 0.2441 0.2606 0.038 Uiso 1 1 calc R
C128 C -0.0237(4) 0.30842(13) 0.24340(19) 0.0370(9) Uani 1 1 d .
H128 H -0.0546 0.3291 0.2723 0.044 Uiso 1 1 calc R
C129 C 0.0531(4) 0.32857(12) 0.2080(2) 0.0368(9) Uani 1 1 d .
H129 H 0.0744 0.3631 0.2124 0.044 Uiso 1 1 calc R
C130 C 0.0989(3) 0.29842(12) 0.16618(18) 0.0296(7) Uani 1 1 d .
H130 H 0.1523 0.3124 0.1426 0.035 Uiso 1 1 calc R
C131 C 0.3485(3) 0.24017(11) 0.11333(16) 0.0220(6) Uani 1 1 d .
C132 C 0.3939(3) 0.25777(12) 0.17720(18) 0.0293(7) Uani 1 1 d .
H132 H 0.3446 0.2559 0.2076 0.035 Uiso 1 1 calc R
C133 C 0.5105(3) 0.27795(13) 0.1967(2) 0.0377(9) Uani 1 1 d .
H133 H 0.5408 0.2895 0.2404 0.045 Uiso 1 1 calc R
C134 C 0.5824(3) 0.28122(14) 0.1525(2) 0.0421(10) Uani 1 1 d .
H134 H 0.6622 0.2949 0.1657 0.051 Uiso 1 1 calc R
C135 C 0.5381(3) 0.26465(14) 0.0894(2) 0.0401(9) Uani 1 1 d .
H135 H 0.5875 0.2670 0.0591 0.048 Uiso 1 1 calc R
C136 C 0.4219(3) 0.24446(13) 0.06934(19) 0.0314(8) Uani 1 1 d .
H136 H 0.3921 0.2335 0.0254 0.038 Uiso 1 1 calc R
C137 C 0.2589(3) 0.13059(11) 0.02799(15) 0.0193(6) Uani 1 1 d .
C138 C 0.3793(3) 0.11888(11) 0.05965(15) 0.0211(6) Uani 1 1 d .
H138 H 0.4182 0.1359 0.0989 0.025 Uiso 1 1 calc R
C139 C 0.4423(3) 0.08252(12) 0.03403(16) 0.0239(6) Uani 1 1 d .
H139 H 0.5232 0.0742 0.0567 0.029 Uiso 1 1 calc R
C140 C 0.3888(3) 0.05848(11) -0.02379(17) 0.0249(7) Uani 1 1 d .
H140 H 0.4327 0.0338 -0.0411 0.030 Uiso 1 1 calc R
C141 C 0.2703(3) 0.07046(12) -0.05658(17) 0.0276(7) Uani 1 1 d .
H141 H 0.2335 0.0544 -0.0968 0.033 Uiso 1 1 calc R
C142 C 0.2052(3) 0.10597(11) -0.03075(16) 0.0247(7) Uani 1 1 d .
H142 H 0.1236 0.1136 -0.0531 0.030 Uiso 1 1 calc R

loop_
_atom_site_aniso_label
_atom_site_aniso_U_11
_atom_site_aniso_U_22
_atom_site_aniso_U_33
_atom_site_aniso_U_23
_atom_site_aniso_U_13
_atom_site_aniso_U_12
Co1 0.01375(18) 0.01473(18) 0.0183(2) 0.00080(15) 0.00397(15) 0.00098(14)
N1 0.0202(13) 0.0196(12) 0.0271(14) 0.0033(11) 0.0045(11) 0.0045(10)
O1 0.0259(12) 0.0225(11) 0.0285(12) 0.0065(9) 0.0104(10) 0.0037(9)
C1 0.0247(16) 0.0190(14) 0.0192(15) 0.0010(12) 0.0040(12) 0.0028(12)
C2 0.0227(15) 0.0165(13) 0.0183(15) 0.0000(11) 0.0040(12) -0.0006(11)
C3 0.0161(14) 0.0218(14) 0.0198(15) -0.0024(12) 0.0027(12) -0.0011(11)
C4 0.0206(15) 0.0184(14) 0.0250(16) -0.0016(12) 0.0028(13) -0.0014(11)
C5 0.0259(17) 0.0212(15) 0.0321(18) 0.0006(13) 0.0057(14) -0.0070(13)
C6 0.0209(16) 0.0323(17) 0.0315(19) -0.0053(14) 0.0081(14) -0.0035(13)
C7 0.0158(14) 0.0277(16) 0.0288(17) -0.0037(13) 0.0029(13) 0.0020(12)
C8 0.0222(15) 0.0199(14) 0.0208(15) -0.0013(12) 0.0014(12) 0.0013(12)
C9 0.0192(14) 0.0189(14) 0.0192(15) -0.0006(11) 0.0051(12) -0.0013(11)
C10 0.0186(14) 0.0182(14) 0.0178(15) -0.0033(11) 0.0015(12) -0.0029(11)
C11 0.0223(15) 0.0173(13) 0.0214(15) -0.0034(12) 0.0089(12) 0.0006(11)
C12 0.0220(15) 0.0177(14) 0.0259(17) -0.0039(12) 0.0056(13) 0.0045(12)
C13 0.0237(16) 0.0139(13) 0.0266(16) 0.0007(12) 0.0039(13) 0.0004(11)
C14 0.0191(15) 0.0167(13) 0.0213(15) 0.0010(11) 0.0017(12) -0.0026(11)
C15 0.0173(14) 0.0150(13) 0.0209(15) 0.0007(11) 0.0052(12) 0.0013(11)
C16 0.0159(14) 0.0149(13) 0.0215(15) -0.0018(11) 0.0046(12) 0.0010(10)
C17 0.0174(14) 0.0140(13) 0.0184(14) -0.0026(11) 0.0040(11) -0.0005(10)
C18 0.0147(13) 0.0156(13) 0.0208(15) -0.0021(11) 0.0027(11) -0.0014(10)
C19 0.0191(14) 0.0174(13) 0.0199(15) -0.0010(11) 0.0038(12) 0.0055(11)
C20 0.0236(16) 0.0223(15) 0.0284(17) 0.0011(13) 0.0068(13) 0.0023(12)
C21 0.0328(18) 0.0245(16) 0.0286(18) 0.0071(13) 0.0089(15) 0.0090(13)
C22 0.0249(17) 0.0322(17) 0.0275(17) 0.0015(14) 0.0041(14) 0.0141(14)
C23 0.0201(15) 0.0318(17) 0.0250(17) -0.0036(13) 0.0049(13) 0.0045(13)
C24 0.0202(15) 0.0209(14) 0.0208(15) -0.0016(12) 0.0067(12) 0.0017(12)
C25 0.0169(14) 0.0209(14) 0.0183(15) -0.0011(11) 0.0055(12) -0.0008(11)
C26 0.0194(15) 0.0217(14) 0.0212(15) 0.0015(12) 0.0042(12) 0.0031(12)
C27 0.0199(15) 0.0356(18) 0.0239(17) -0.0027(14) 0.0080(13) 0.0025(13)
C28 0.0210(16) 0.0357(18) 0.0248(17) 0.0013(14) 0.0074(13) -0.0071(13)
C29 0.0344(18) 0.0219(15) 0.0299(18) 0.0050(13) 0.0116(15) -0.0046(13)
C30 0.0255(16) 0.0209(15) 0.0262(17) -0.0008(12) 0.0099(13) 0.0022(12)
C31 0.0169(14) 0.0145(13) 0.0245(16) -0.0008(11) 0.0007(12) -0.0021(11)
C32 0.0292(17) 0.0163(14) 0.0255(17) -0.0003(12) -0.0005(13) -0.0054(12)
C33 0.037(2) 0.0189(15) 0.0329(19) 0.0046(14) -0.0145(16) -0.0087(14)
C34 0.0222(17) 0.0211(16) 0.061(3) -0.0024(16) -0.0086(17) 0.0010(13)
C35 0.0182(16) 0.0273(17) 0.053(2) -0.0048(16) 0.0028(16) 0.0023(13)
C36 0.0210(15) 0.0238(15) 0.0338(18) -0.0020(14) 0.0064(14) -0.0001(13)
C37 0.0158(14) 0.0144(13) 0.0246(16) 0.0002(11) 0.0075(12) 0.0026(11)
C38 0.0174(14) 0.0239(15) 0.0203(15) 0.0016(12) 0.0042(12) -0.0007(11)
C39 0.0164(14) 0.0241(15) 0.0331(18) 0.0005(13) 0.0065(13) -0.0020(12)
C40 0.0238(16) 0.0235(15) 0.0308(18) 0.0025(13) 0.0135(14) 0.0023(12)
C41 0.0278(17) 0.0257(16) 0.0225(16) 0.0026(13) 0.0069(13) 0.0036(13)
C42 0.0213(15) 0.0207(14) 0.0252(16) 0.0010(12) 0.0034(13) -0.0005(12)
Co2 0.01658(19) 0.01462(18) 0.0229(2) 0.00168(16) 0.00281(16) -0.00115(15)
O101 0.0260(12) 0.0261(11) 0.0257(12) -0.0074(9) 0.0059(9) -0.0042(9)
N101 0.0219(13) 0.0267(14) 0.0312(15) -0.0038(12) 0.0097(12) -0.0076(11)
C101 0.0240(16) 0.0270(16) 0.0160(15) -0.0041(12) 0.0052(12) -0.0046(13)
C102 0.0241(16) 0.0211(14) 0.0176(15) -0.0027(12) 0.0051(12) -0.0037(12)
C103 0.0207(15) 0.0256(15) 0.0218(16) 0.0000(12) 0.0038(13) -0.0028(12)
C104 0.0226(16) 0.0263(16) 0.038(2) 0.0042(14) 0.0058(14) -0.0026(13)
C105 0.0299(18) 0.0276(17) 0.047(2) 0.0066(16) 0.0099(17) 0.0025(14)
C106 0.0228(17) 0.041(2) 0.051(2) 0.0027(18) 0.0129(17) 0.0036(15)
C107 0.0234(17) 0.0337(18) 0.043(2) -0.0006(16) 0.0104(16) -0.0065(14)
C108 0.0277(17) 0.0253(16) 0.0260(17) -0.0026(13) 0.0096(14) -0.0039(13)
C109 0.0231(15) 0.0216(14) 0.0202(15) 0.0006(12) 0.0042(12) -0.0013(12)
C110 0.0199(15) 0.0234(15) 0.0220(16) 0.0047(12) 0.0017(12) -0.0013(12)
C111 0.0215(16) 0.0331(17) 0.0232(16) 0.0047(13) 0.0038(13) -0.0039(13)
C112 0.0257(17) 0.0283(17) 0.0342(19) 0.0139(15) 0.0006(14) -0.0087(14)
C113 0.0278(17) 0.0145(14) 0.040(2) 0.0069(13) -0.0048(15) 0.0009(12)
C114 0.0220(16) 0.0186(14) 0.0335(19) 0.0032(13) -0.0010(14) 0.0036(12)
C115 0.0183(14) 0.0167(13) 0.0226(15) 0.0029(11) 0.0034(12) 0.0017(11)
C116 0.0173(14) 0.0178(14) 0.0223(15) 0.0015(12) 0.0037(12) -0.0006(11)
C117 0.0197(15) 0.0173(14) 0.0220(15) 0.0027(11) 0.0047(12) 0.0005(11)
C118 0.0183(14) 0.0161(13) 0.0210(15) 0.0018(11) 0.0032(12) -0.0018(11)
C119 0.0215(15) 0.0180(14) 0.0202(15) 0.0011(11) 0.0048(12) -0.0024(11)
C120 0.0224(15) 0.0191(14) 0.0288(17) 0.0003(13) 0.0060(13) -0.0012(12)
C121 0.0308(18) 0.0217(15) 0.0349(19) -0.0011(14) 0.0089(15) -0.0065(13)
C122 0.0263(17) 0.0297(17) 0.0343(19) 0.0001(14) 0.0097(15) -0.0123(14)
C123 0.0181(15) 0.0328(17) 0.0349(19) 0.0029(14) 0.0097(14) -0.0034(13)
C124 0.0258(16) 0.0213(15) 0.0276(17) 0.0042(13) 0.0077(14) -0.0024(12)
C125 0.0235(16) 0.0180(14) 0.0249(16) 0.0010(12) 0.0061(13) 0.0034(12)
C126 0.0315(17) 0.0168(14) 0.0319(18) 0.0017(13) 0.0118(14) 0.0003(13)
C127 0.043(2) 0.0258(16) 0.0330(19) 0.0036(14) 0.0203(17) 0.0034(15)
C128 0.054(2) 0.0250(17) 0.039(2) -0.0023(15) 0.0256(19) 0.0082(16)
C129 0.049(2) 0.0168(15) 0.050(2) -0.0070(15) 0.0232(19) -0.0031(15)
C130 0.0301(18) 0.0197(15) 0.043(2) -0.0033(14) 0.0172(16) -0.0045(13)
C131 0.0202(15) 0.0142(13) 0.0301(17) 0.0010(12) 0.0036(13) -0.0005(11)
C132 0.0269(17) 0.0241(16) 0.0345(19) -0.0038(14) 0.0031(15) -0.0027(13)
C133 0.034(2) 0.0291(18) 0.042(2) -0.0072(16) -0.0069(17) -0.0031(15)
C134 0.0233(18) 0.036(2) 0.062(3) -0.0022(19) 0.0015(18) -0.0112(15)
C135 0.0300(19) 0.039(2) 0.055(3) 0.0027(18) 0.0179(18) -0.0113(16)
C136 0.0265(18) 0.0302(17) 0.037(2) 0.0039(15) 0.0077(15) -0.0067(14)
C137 0.0201(15) 0.0159(13) 0.0226(16) 0.0024(11) 0.0067(12) -0.0017(11)
C138 0.0210(15) 0.0197(14) 0.0225(16) 0.0017(12) 0.0051(12) -0.0013(12)
C139 0.0168(14) 0.0261(15) 0.0300(17) 0.0047(13) 0.0080(13) 0.0016(12)
C140 0.0264(17) 0.0199(14) 0.0315(18) 0.0019(13) 0.0128(14) 0.0018(12)
C141 0.0297(17) 0.0250(16) 0.0274(17) -0.0053(13) 0.0057(14) -0.0026(13)
C142 0.0191(15) 0.0231(15) 0.0298(18) -0.0005(13) 0.0021(13) 0.0015(12)

loop_
_atom_type_symbol
_atom_type_description
_atom_type_scat_dispersion_real
_atom_type_scat_dispersion_imag
_atom_type_scat_source
C C 0.0033 0.0016 'International Tables Vol C Tables 4.2.6.8 and 6.1.1.4'
H H 0.0000 0.0000 'International Tables Vol C Tables 4.2.6.8 and 6.1.1.4'
N N 0.0061 0.0033 'International Tables Vol C Tables 4.2.6.8 and 6.1.1.4'
O O 0.0106 0.0060 'International Tables Vol C Tables 4.2.6.8 and 6.1.1.4'
Co Co 0.3494 0.9721 'International Tables Vol C Tables 4.2.6.8 and 6.1.1.4'

loop_
_geom_angle_atom_site_label_1
_geom_angle_atom_site_label_2
_geom_angle_atom_site_label_3
_geom_angle
C18 Co1 C16 63.15(12)
C18 Co1 C17 43.33(12)
C16 Co1 C17 43.45(11)
C18 Co1 C15 43.31(11)
C16 Co1 C15 43.32(12)
C17 Co1 C15 62.81(12)
C18 Co1 C14 161.60(12)
C16 Co1 C14 114.37(12)
C17 Co1 C14 147.86(12)
C15 Co1 C14 121.23(12)
C18 Co1 C11 113.70(12)
C16 Co1 C11 176.71(12)
C17 Co1 C11 135.14(12)
C15 Co1 C11 133.87(12)
C14 Co1 C11 68.27(12)
C18 Co1 C13 158.18(12)
C16 Co1 C13 115.77(12)
C17 Co1 C13 119.30(12)
C15 Co1 C13 151.21(12)
C14 Co1 C13 40.21(11)
C11 Co1 C13 67.49(12)
C18 Co1 C10 128.37(12)
C16 Co1 C10 139.99(12)
C17 Co1 C10 171.31(12)
C15 Co1 C10 113.66(12)
C14 Co1 C10 40.79(11)
C11 Co1 C10 40.78(11)
C13 Co1 C10 67.90(12)
C18 Co1 C12 126.21(12)
C16 Co1 C12 142.36(12)
C17 Co1 C12 113.81(12)
C15 Co1 C12 168.55(12)
C14 Co1 C12 67.91(12)
C11 Co1 C12 39.92(12)
C13 Co1 C12 40.22(12)
C10 Co1 C12 67.95(12)
C1 N1 C8 110.9(2)
C1 N1 H1 124.6
C8 N1 H1 124.6
O1 C1 N1 125.4(3)
O1 C1 C2 127.4(3)
N1 C1 C2 107.2(3)
C9 C2 C3 136.6(3)
C9 C2 C1 117.4(3)
C3 C2 C1 106.0(2)
C4 C3 C8 119.0(3)
C4 C3 C2 134.7(3)
C8 C3 C2 106.0(3)
C3 C4 C5 119.2(3)
C3 C4 H4 120.4
C5 C4 H4 120.4
C6 C5 C4 120.6(3)
C6 C5 H5 119.7
C4 C5 H5 119.7
C5 C6 C7 121.5(3)
C5 C6 H6 119.3
C7 C6 H6 119.3
C8 C7 C6 117.4(3)
C8 C7 H7 121.3
C6 C7 H7 121.3
C7 C8 N1 128.0(3)
C7 C8 C3 122.1(3)
N1 C8 C3 109.9(3)
C2 C9 C10 131.8(3)
C2 C9 H9 114.1
C10 C9 H9 114.1
C14 C10 C11 106.9(3)
C14 C10 C9 129.5(3)
C11 C10 C9 122.7(3)
C14 C10 Co1 68.96(16)
C11 C10 Co1 69.53(16)
C9 C10 Co1 118.1(2)
C12 C11 C10 108.4(3)
C12 C11 Co1 70.41(17)
C10 C11 Co1 69.69(16)
C12 C11 H11 125.8
C10 C11 H11 125.8
Co1 C11 H11 125.7
C11 C12 C13 108.0(3)
C11 C12 Co1 69.67(16)
C13 C12 Co1 69.56(16)
C11 C12 H12 126.0
C13 C12 H12 126.0
Co1 C12 H12 126.3
C14 C13 C12 108.5(3)
C14 C13 Co1 69.29(16)
C12 C13 Co1 70.22(16)
C14 C13 H13 125.7
C12 C13 H13 125.7
Co1 C13 H13 126.3
C13 C14 C10 108.2(3)
C13 C14 Co1 70.49(16)
C10 C14 Co1 70.24(16)
C13 C14 H14 125.9
C10 C14 H14 125.9
Co1 C14 H14 124.9
C19 C15 C18 134.5(3)
C19 C15 C16 135.0(3)
C18 C15 C16 90.0(2)
C19 C15 Co1 127.4(2)
C18 C15 Co1 67.90(15)
C16 C15 Co1 67.96(15)
C15 C16 C17 89.9(2)
C15 C16 C25 133.5(3)
C17 C16 C25 136.3(3)
C15 C16 Co1 68.72(16)
C17 C16 Co1 68.55(16)
C25 C16 Co1 125.1(2)
C18 C17 C31 133.5(3)
C18 C17 C16 89.9(2)
C31 C17 C16 136.5(3)
C18 C17 Co1 67.99(16)
C31 C17 Co1 124.0(2)
C16 C17 Co1 68.00(16)
C17 C18 C15 90.1(2)
C17 C18 C37 133.7(3)
C15 C18 C37 135.1(3)
C17 C18 Co1 68.68(15)
C15 C18 Co1 68.79(15)
C37 C18 Co1 128.9(2)
C24 C19 C20 118.3(3)
C24 C19 C15 121.4(3)
C20 C19 C15 120.2(3)
C21 C20 C19 121.2(3)
C21 C20 H20 119.4
C19 C20 H20 119.4
C20 C21 C22 119.8(3)
C20 C21 H21 120.1
C22 C21 H21 120.1
C21 C22 C23 119.7(3)
C21 C22 H22 120.1
C23 C22 H22 120.1
C24 C23 C22 120.4(3)
C24 C23 H23 119.8
C22 C23 H23 119.8
C23 C24 C19 120.6(3)
C23 C24 H24 119.7
C19 C24 H24 119.7
C30 C25 C26 118.4(3)
C30 C25 C16 121.2(3)
C26 C25 C16 120.4(3)
C27 C26 C25 120.6(3)
C27 C26 H26 119.7
C25 C26 H26 119.7
C28 C27 C26 120.4(3)
C28 C27 H27 119.8
C26 C27 H27 119.8
C27 C28 C29 119.6(3)
C27 C28 H28 120.2
C29 C28 H28 120.2
C30 C29 C28 120.0(3)
C30 C29 H29 120.0
C28 C29 H29 120.0
C29 C30 C25 120.9(3)
C29 C30 H30 119.5
C25 C30 H30 119.5
C32 C31 C36 118.4(3)
C32 C31 C17 121.6(3)
C36 C31 C17 120.0(3)
C33 C32 C31 120.2(3)
C33 C32 H32 119.9
C31 C32 H32 119.9
C34 C33 C32 120.6(3)
C34 C33 H33 119.7
C32 C33 H33 119.7
C35 C34 C33 119.8(3)
C35 C34 H34 120.1
C33 C34 H34 120.1
C34 C35 C36 120.1(3)
C34 C35 H35 120.0
C36 C35 H35 120.0
C35 C36 C31 120.8(3)
C35 C36 H36 119.6
C31 C36 H36 119.6
C42 C37 C38 118.8(3)
C42 C37 C18 122.2(3)
C38 C37 C18 119.0(3)
C39 C38 C37 119.9(3)
C39 C38 H38 120.1
C37 C38 H38 120.1
C40 C39 C38 121.0(3)
C40 C39 H39 119.5
C38 C39 H39 119.5
C39 C40 C41 119.3(3)
C39 C40 H40 120.3
C41 C40 H40 120.3
C42 C41 C40 120.2(3)
C42 C41 H41 119.9
C40 C41 H41 119.9
C41 C42 C37 120.7(3)
C41 C42 H42 119.7
C37 C42 H42 119.7
C118 Co2 C115 43.51(12)
C118 Co2 C116 63.12(12)
C115 Co2 C116 43.34(12)
C118 Co2 C117 43.38(12)
C115 Co2 C117 62.80(12)
C116 Co2 C117 43.14(12)
C118 Co2 C114 157.18(12)
C115 Co2 C114 117.66(13)
C116 Co2 C114 114.44(13)
C117 Co2 C114 150.44(13)
C118 Co2 C113 162.36(12)
C115 Co2 C113 147.12(14)
C116 Co2 C113 114.33(14)
C117 Co2 C113 121.75(13)
C114 Co2 C113 40.43(12)
C118 Co2 C111 114.41(13)
C115 Co2 C111 135.77(13)
C116 Co2 C111 177.33(13)
C117 Co2 C111 134.48(13)
C114 Co2 C111 68.22(14)
C113 Co2 C111 67.67(14)
C118 Co2 C112 130.09(13)
C115 Co2 C112 172.86(14)
C116 Co2 C112 140.62(13)
C117 Co2 C112 115.45(12)
C114 Co2 C112 67.57(13)
C113 Co2 C112 40.00(14)
C111 Co2 C112 39.88(13)
C118 Co2 C110 125.99(12)
C115 Co2 C110 112.82(12)
C116 Co2 C110 141.29(12)
C117 Co2 C110 168.83(12)
C114 Co2 C110 40.56(13)
C113 Co2 C110 67.89(13)
C111 Co2 C110 40.70(12)
C112 Co2 C110 67.50(12)
C101 N101 C108 110.9(3)
C101 N101 H101 124.6
C108 N101 H101 124.6
O101 C101 N101 125.8(3)
O101 C101 C102 126.8(3)
N101 C101 C102 107.4(3)
C109 C102 C103 136.2(3)
C109 C102 C101 118.6(3)
C103 C102 C101 105.1(3)
C104 C103 C108 118.6(3)
C104 C103 C102 134.3(3)
C108 C103 C102 106.9(3)
C103 C104 C105 119.3(3)
C103 C104 H104 120.4
C105 C104 H104 120.4
C106 C105 C104 120.6(3)
C106 C105 H105 119.7
C104 C105 H105 119.7
C105 C106 C107 121.6(3)
C105 C106 H106 119.2
C107 C106 H106 119.2
C108 C107 C106 117.4(3)
C108 C107 H107 121.3
C106 C107 H107 121.3
C107 C108 N101 127.8(3)
C107 C108 C103 122.6(3)
N101 C108 C103 109.6(3)
C102 C109 C110 130.8(3)
C102 C109 H109 114.6
C110 C109 H109 114.6
C114 C110 C111 106.8(3)
C114 C110 C109 128.7(3)
C111 C110 C109 124.1(3)
C114 C110 Co2 68.48(18)
C111 C110 Co2 69.04(18)
C109 C110 Co2 121.5(2)
C112 C111 C110 108.1(3)
C112 C111 Co2 70.62(19)
C110 C111 Co2 70.26(18)
C112 C111 H111 125.9
C110 C111 H111 125.9
Co2 C111 H111 124.8
C113 C112 C111 108.4(3)
C113 C112 Co2 68.98(18)
C111 C112 Co2 69.50(18)
C113 C112 H112 125.8
C111 C112 H112 125.8
Co2 C112 H112 127.3
C112 C113 C114 108.4(3)
C112 C113 Co2 71.02(18)
C114 C113 Co2 69.61(17)
C112 C113 H113 125.8
C114 C113 H113 125.8
Co2 C113 H113 125.1
C113 C114 C110 108.3(3)
C113 C114 Co2 69.96(18)
C110 C114 Co2 70.96(17)
C113 C114 H114 125.9
C110 C114 H114 125.9
Co2 C114 H114 124.8
C116 C115 C119 136.2(3)
C116 C115 C118 89.9(2)
C119 C115 C118 133.7(3)
C116 C115 Co2 68.35(16)
C119 C115 Co2 124.2(2)
C118 C115 Co2 67.95(16)
C117 C116 C115 90.1(2)
C117 C116 C125 133.9(3)
C115 C116 C125 135.6(3)
C117 C116 Co2 68.75(17)
C115 C116 Co2 68.31(17)
C125 C116 Co2 126.1(2)
C116 C117 C118 90.1(2)
C116 C117 C131 136.5(3)
C118 C117 C131 131.9(3)
C116 C117 Co2 68.11(17)
C118 C117 Co2 67.68(16)
C131 C117 Co2 131.7(2)
C137 C118 C117 132.8(3)
C137 C118 C115 135.8(3)
C117 C118 C115 89.9(2)
C137 C118 Co2 130.2(2)
C117 C118 Co2 68.94(16)
C115 C118 Co2 68.54(16)
C120 C119 C124 118.8(3)
C120 C119 C115 120.1(3)
C124 C119 C115 121.1(3)
C121 C120 C119 120.2(3)
C121 C120 H120 119.9
C119 C120 H120 119.9
C122 C121 C120 120.3(3)
C122 C121 H121 119.9
C120 C121 H121 119.9
C121 C122 C123 119.9(3)
C121 C122 H122 120.0
C123 C122 H122 120.0
C124 C123 C122 120.2(3)
C124 C123 H123 119.9
C122 C123 H123 119.9
C123 C124 C119 120.6(3)
C123 C124 H124 119.7
C119 C124 H124 119.7
C126 C125 C130 117.9(3)
C126 C125 C116 121.3(3)
C130 C125 C116 120.9(3)
C127 C126 C125 121.5(3)
C127 C126 H126 119.3
C125 C126 H126 119.3
C126 C127 C128 120.0(3)
C126 C127 H127 120.0
C128 C127 H127 120.0
C127 C128 C129 119.7(3)
C127 C128 H128 120.1
C129 C128 H128 120.1
C130 C129 C128 120.2(3)
C130 C129 H129 119.9
C128 C129 H129 119.9
C129 C130 C125 120.8(3)
C129 C130 H130 119.6
C125 C130 H130 119.6
C136 C131 C132 118.3(3)
C136 C131 C117 120.4(3)
C132 C131 C117 121.1(3)
C133 C132 C131 120.7(3)
C133 C132 H132 119.7
C131 C132 H132 119.7
C134 C133 C132 120.0(4)
C134 C133 H133 120.0
C132 C133 H133 120.0
C135 C134 C133 119.7(3)
C135 C134 H134 120.1
C133 C134 H134 120.1
C134 C135 C136 120.8(4)
C134 C135 H135 119.6
C136 C135 H135 119.6
C135 C136 C131 120.4(4)
C135 C136 H136 119.8
C131 C136 H136 119.8
C138 C137 C142 118.5(3)
C138 C137 C118 119.0(3)
C142 C137 C118 122.4(3)
C139 C138 C137 120.3(3)
C139 C138 H138 119.8
C137 C138 H138 119.8
C140 C139 C138 120.8(3)
C140 C139 H139 119.6
C138 C139 H139 119.6
C139 C140 C141 119.6(3)
C139 C140 H140 120.2
C141 C140 H140 120.2
C140 C141 C142 120.3(3)
C140 C141 H141 119.9
C142 C141 H141 119.9
C141 C142 C137 120.5(3)
C141 C142 H142 119.8
C137 C142 H142 119.8

loop_
_geom_bond_atom_site_label_1
_geom_bond_atom_site_label_2
_geom_bond_distance
Co1 C18 1.982(3)
Co1 C16 1.984(3)
Co1 C17 1.991(3)
Co1 C15 1.994(3)
Co1 C14 2.052(3)
Co1 C11 2.067(3)
Co1 C13 2.068(3)
Co1 C10 2.069(3)
Co1 C12 2.077(3)
N1 C1 1.363(4)
N1 C8 1.399(4)
N1 H1 0.8800
O1 C1 1.234(4)
C1 C2 1.495(4)
C2 C9 1.349(4)
C2 C3 1.471(4)
C3 C4 1.384(4)
C3 C8 1.419(4)
C4 C5 1.400(4)
C4 H4 0.9500
C5 C6 1.388(5)
C5 H5 0.9500
C6 C7 1.391(5)
C6 H6 0.9500
C7 C8 1.386(4)
C7 H7 0.9500
C9 C10 1.454(4)
C9 H9 0.9500
C10 C14 1.436(4)
C10 C11 1.441(4)
C11 C12 1.414(4)
C11 H11 0.9500
C12 C13 1.425(4)
C12 H12 0.9500
C13 C14 1.416(4)
C13 H13 0.9500
C14 H14 0.9500
C15 C19 1.462(4)
C15 C18 1.467(4)
C15 C16 1.468(4)
C16 C17 1.471(4)
C16 C25 1.473(4)
C17 C18 1.467(4)
C17 C31 1.467(4)
C18 C37 1.473(4)
C19 C24 1.398(4)
C19 C20 1.400(4)
C20 C21 1.388(4)
C20 H20 0.9500
C21 C22 1.389(5)
C21 H21 0.9500
C22 C23 1.393(5)
C22 H22 0.9500
C23 C24 1.386(4)
C23 H23 0.9500
C24 H24 0.9500
C25 C30 1.394(4)
C25 C26 1.396(4)
C26 C27 1.390(4)
C26 H26 0.9500
C27 C28 1.380(5)
C27 H27 0.9500
C28 C29 1.391(5)
C28 H28 0.9500
C29 C30 1.388(4)
C29 H29 0.9500
C30 H30 0.9500
C31 C32 1.394(4)
C31 C36 1.403(4)
C32 C33 1.393(5)
C32 H32 0.9500
C33 C34 1.382(6)
C33 H33 0.9500
C34 C35 1.379(6)
C34 H34 0.9500
C35 C36 1.390(5)
C35 H35 0.9500
C36 H36 0.9500
C37 C42 1.395(4)
C37 C38 1.397(4)
C38 C39 1.392(4)
C38 H38 0.9500
C39 C40 1.375(5)
C39 H39 0.9500
C40 C41 1.392(5)
C40 H40 0.9500
C41 C42 1.384(4)
C41 H41 0.9500
C42 H42 0.9500
Co2 C118 1.978(3)
Co2 C115 1.986(3)
Co2 C116 1.987(3)
Co2 C117 1.995(3)
Co2 C114 2.049(3)
Co2 C113 2.054(3)
Co2 C111 2.066(3)
Co2 C112 2.081(3)
Co2 C110 2.083(3)
O101 C101 1.235(4)
N101 C101 1.363(4)
N101 C108 1.399(4)
N101 H101 0.8800
C101 C102 1.502(4)
C102 C109 1.345(4)
C102 C103 1.470(4)
C103 C104 1.394(4)
C103 C108 1.413(4)
C104 C105 1.400(5)
C104 H104 0.9500
C105 C106 1.386(5)
C105 H105 0.9500
C106 C107 1.389(5)
C106 H106 0.9500
C107 C108 1.385(5)
C107 H107 0.9500
C109 C110 1.449(4)
C109 H109 0.9500
C110 C114 1.432(5)
C110 C111 1.443(4)
C111 C112 1.414(5)
C111 H111 0.9500
C112 C113 1.414(5)
C112 H112 0.9500
C113 C114 1.418(4)
C113 H113 0.9500
C114 H114 0.9500
C115 C116 1.467(4)
C115 C119 1.468(4)
C115 C118 1.469(4)
C116 C117 1.464(4)
C116 C125 1.468(4)
C117 C118 1.468(4)
C117 C131 1.470(4)
C118 C137 1.467(4)
C119 C120 1.398(4)
C119 C124 1.404(4)
C120 C121 1.393(4)
C120 H120 0.9500
C121 C122 1.388(5)
C121 H121 0.9500
C122 C123 1.389(5)
C122 H122 0.9500
C123 C124 1.384(4)
C123 H123 0.9500
C124 H124 0.9500
C125 C126 1.390(4)
C125 C130 1.406(4)
C126 C127 1.383(5)
C126 H126 0.9500
C127 C128 1.385(5)
C127 H127 0.9500
C128 C129 1.388(5)
C128 H128 0.9500
C129 C130 1.385(5)
C129 H129 0.9500
C130 H130 0.9500
C131 C136 1.396(5)
C131 C132 1.398(5)
C132 C133 1.392(5)
C132 H132 0.9500
C133 C134 1.387(6)
C133 H133 0.9500
C134 C135 1.372(6)
C134 H134 0.9500
C135 C136 1.388(5)
C135 H135 0.9500
C136 H136 0.9500
C137 C138 1.398(4)
C137 C142 1.400(4)
C138 C139 1.389(4)
C138 H138 0.9500
C139 C140 1.377(5)
C139 H139 0.9500
C140 C141 1.386(5)
C140 H140 0.9500
C141 C142 1.391(4)
C141 H141 0.9500
C142 H142 0.9500

loop_
_geom_hbond_atom_site_label_D
_geom_hbond_atom_site_label_H
_geom_hbond_atom_site_label_A
_geom_hbond_distance_DH
_geom_hbond_distance_HA
_geom_hbond_distance_DA
_geom_hbond_angle_DHA
_geom_hbond_site_symmetry_A
N1 H1 O101 0.88 2.00 2.855(3) 164.6 4_666
N101 H101 O1 0.88 2.01 2.864(3) 163.3 4_465

loop_
_geom_torsion_atom_site_label_1
_geom_torsion_atom_site_label_2
_geom_torsion_atom_site_label_3
_geom_torsion_atom_site_label_4
_geom_torsion
C8 N1 C1 O1 179.4(3)
C8 N1 C1 C2 0.7(3)
O1 C1 C2 C9 -1.6(5)
N1 C1 C2 C9 177.1(3)
O1 C1 C2 C3 -179.8(3)
N1 C1 C2 C3 -1.1(3)
C9 C2 C3 C4 10.5(6)
C1 C2 C3 C4 -171.8(3)
C9 C2 C3 C8 -176.5(3)
C1 C2 C3 C8 1.1(3)
C8 C3 C4 C5 4.0(4)
C2 C3 C4 C5 176.2(3)
C3 C4 C5 C6 -0.4(5)
C4 C5 C6 C7 -2.0(5)
C5 C6 C7 C8 0.7(5)
C6 C7 C8 N1 -175.7(3)
C6 C7 C8 C3 3.0(5)
C1 N1 C8 C7 178.9(3)
C1 N1 C8 C3 0.1(4)
C4 C3 C8 C7 -5.4(5)
C2 C3 C8 C7 -179.7(3)
C4 C3 C8 N1 173.5(3)
C2 C3 C8 N1 -0.8(3)
C3 C2 C9 C10 10.4(6)
C1 C2 C9 C10 -167.0(3)
C2 C9 C10 C14 17.4(5)
C2 C9 C10 C11 -174.9(3)
C2 C9 C10 Co1 102.5(3)
C18 Co1 C10 C14 159.24(17)
C16 Co1 C10 C14 66.5(2)
C17 Co1 C10 C14 175.3(7)
C15 Co1 C10 C14 111.02(18)
C11 Co1 C10 C14 -118.4(2)
C13 Co1 C10 C14 -37.72(17)
C12 Co1 C10 C14 -81.28(19)
C18 Co1 C10 C11 -82.4(2)
C16 Co1 C10 C11 -175.06(18)
C17 Co1 C10 C11 -66.3(8)
C15 Co1 C10 C11 -130.57(17)
C14 Co1 C10 C11 118.4(2)
C13 Co1 C10 C11 80.69(18)
C12 Co1 C10 C11 37.13(17)
C18 Co1 C10 C9 34.7(3)
C16 Co1 C10 C9 -58.0(3)
C17 Co1 C10 C9 50.7(9)
C15 Co1 C10 C9 -13.5(3)
C14 Co1 C10 C9 -124.6(3)
C11 Co1 C10 C9 117.0(3)
C13 Co1 C10 C9 -162.3(3)
C12 Co1 C10 C9 154.2(3)
C14 C10 C11 C12 -0.9(3)
C9 C10 C11 C12 -171.0(3)
Co1 C10 C11 C12 -60.0(2)
C14 C10 C11 Co1 59.09(19)
C9 C10 C11 Co1 -111.0(3)
C18 Co1 C11 C12 -118.73(18)
C16 Co1 C11 C12 -135(2)
C17 Co1 C11 C12 -72.0(2)
C15 Co1 C11 C12 -165.86(18)
C14 Co1 C11 C12 81.11(19)
C13 Co1 C11 C12 37.56(18)
C10 Co1 C11 C12 119.3(2)
C18 Co1 C11 C10 121.94(17)
C16 Co1 C11 C10 105(2)
C17 Co1 C11 C10 168.68(17)
C15 Co1 C11 C10 74.8(2)
C14 Co1 C11 C10 -38.22(17)
C13 Co1 C11 C10 -81.77(18)
C12 Co1 C11 C10 -119.3(2)
C10 C11 C12 C13 0.3(3)
Co1 C11 C12 C13 -59.2(2)
C10 C11 C12 Co1 59.5(2)
C18 Co1 C12 C11 84.3(2)
C16 Co1 C12 C11 176.20(19)
C17 Co1 C12 C11 132.85(18)
C15 Co1 C12 C11 62.5(7)
C14 Co1 C12 C11 -82.09(19)
C13 Co1 C12 C11 -119.3(3)
C10 Co1 C12 C11 -37.91(17)
C18 Co1 C12 C13 -156.37(18)
C16 Co1 C12 C13 -64.5(3)
C17 Co1 C12 C13 -107.85(19)
C15 Co1 C12 C13 -178.2(6)
C14 Co1 C12 C13 37.22(18)
C11 Co1 C12 C13 119.3(3)
C10 Co1 C12 C13 81.40(19)
C11 C12 C13 C14 0.4(3)
Co1 C12 C13 C14 -58.9(2)
C11 C12 C13 Co1 59.3(2)
C18 Co1 C13 C14 -179.7(3)
C16 Co1 C13 C14 -98.0(2)
C17 Co1 C13 C14 -147.17(18)
C15 Co1 C13 C14 -61.0(3)
C11 Co1 C13 C14 82.49(19)
C10 Co1 C13 C14 38.25(18)
C12 Co1 C13 C14 119.8(3)
C18 Co1 C13 C12 60.5(4)
C16 Co1 C13 C12 142.26(18)
C17 Co1 C13 C12 93.1(2)
C15 Co1 C13 C12 179.2(2)
C14 Co1 C13 C12 -119.8(3)
C11 Co1 C13 C12 -37.28(18)
C10 Co1 C13 C12 -81.52(19)
C12 C13 C14 C10 -0.9(3)
Co1 C13 C14 C10 -60.4(2)
C12 C13 C14 Co1 59.5(2)
C11 C10 C14 C13 1.1(3)
C9 C10 C14 C13 170.3(3)
Co1 C10 C14 C13 60.6(2)
C11 C10 C14 Co1 -59.45(19)
C9 C10 C14 Co1 109.7(3)
C18 Co1 C14 C13 179.7(3)
C16 Co1 C14 C13 101.7(2)
C17 Co1 C14 C13 62.7(3)
C15 Co1 C14 C13 150.49(19)
C11 Co1 C14 C13 -80.4(2)
C10 Co1 C14 C13 -118.6(3)
C12 Co1 C14 C13 -37.23(18)
C18 Co1 C14 C10 -61.7(4)
C16 Co1 C14 C10 -139.65(17)
C17 Co1 C14 C10 -178.7(2)
C15 Co1 C14 C10 -90.9(2)
C11 Co1 C14 C10 38.21(17)
C13 Co1 C14 C10 118.6(3)
C12 Co1 C14 C10 81.38(19)
C18 Co1 C15 C19 -129.9(3)
C16 Co1 C15 C19 130.6(3)
C17 Co1 C15 C19 -179.6(3)
C14 Co1 C15 C19 37.1(3)
C11 Co1 C15 C19 -51.9(3)
C13 Co1 C15 C19 78.4(4)
C10 Co1 C15 C19 -8.4(3)
C12 Co1 C15 C19 -104.0(6)
C16 Co1 C15 C18 -99.5(2)
C17 Co1 C15 C18 -49.66(17)
C14 Co1 C15 C18 167.04(16)
C11 Co1 C15 C18 78.1(2)
C13 Co1 C15 C18 -151.6(2)
C10 Co1 C15 C18 121.54(17)
C12 Co1 C15 C18 25.9(7)
C18 Co1 C15 C16 99.5(2)
C17 Co1 C15 C16 49.84(16)
C14 Co1 C15 C16 -93.46(18)
C11 Co1 C15 C16 177.55(17)
C13 Co1 C15 C16 -52.1(3)
C10 Co1 C15 C16 -138.96(16)
C12 Co1 C15 C16 125.4(6)
C19 C15 C16 C17 171.6(3)
C18 C15 C16 C17 -0.9(2)
Co1 C15 C16 C17 -66.94(15)
C19 C15 C16 C25 -2.7(6)
C18 C15 C16 C25 -175.2(3)
Co1 C15 C16 C25 118.8(3)
C19 C15 C16 Co1 -121.5(3)
C18 C15 C16 Co1 66.04(15)
C18 Co1 C16 C15 -49.31(16)
C17 Co1 C16 C15 -98.7(2)
C14 Co1 C16 C15 110.45(17)
C11 Co1 C16 C15 -32(2)
C13 Co1 C16 C15 155.03(16)
C10 Co1 C16 C15 69.3(2)
C12 Co1 C16 C15 -164.64(19)
C18 Co1 C16 C17 49.37(16)
C15 Co1 C16 C17 98.7(2)
C14 Co1 C16 C17 -150.87(16)
C11 Co1 C16 C17 66(2)
C13 Co1 C16 C17 -106.29(17)
C10 Co1 C16 C17 167.99(18)
C12 Co1 C16 C17 -66.0(2)
C18 Co1 C16 C25 -178.3(3)
C17 Co1 C16 C25 132.4(3)
C15 Co1 C16 C25 -128.9(3)
C14 Co1 C16 C25 -18.5(3)
C11 Co1 C16 C25 -161(2)
C13 Co1 C16 C25 26.1(3)
C10 Co1 C16 C25 -59.6(3)
C12 Co1 C16 C25 66.4(3)
C15 C16 C17 C18 0.9(2)
C25 C16 C17 C18 174.9(3)
Co1 C16 C17 C18 -66.19(16)
C15 C16 C17 C31 -176.2(3)
C25 C16 C17 C31 -2.1(6)
Co1 C16 C17 C31 116.8(3)
C15 C16 C17 Co1 67.09(16)
C25 C16 C17 Co1 -118.9(4)
C16 Co1 C17 C18 99.3(2)
C15 Co1 C17 C18 49.64(16)
C14 Co1 C17 C18 155.8(2)
C11 Co1 C17 C18 -76.4(2)
C13 Co1 C17 C18 -163.06(16)
C10 Co1 C17 C18 -18.4(8)
C12 Co1 C17 C18 -118.24(17)
C18 Co1 C17 C31 128.5(3)
C16 Co1 C17 C31 -132.1(3)
C15 Co1 C17 C31 178.2(3)
C14 Co1 C17 C31 -75.7(3)
C11 Co1 C17 C31 52.1(3)
C13 Co1 C17 C31 -34.5(3)
C10 Co1 C17 C31 110.2(8)
C12 Co1 C17 C31 10.3(3)
C18 Co1 C17 C16 -99.3(2)
C15 Co1 C17 C16 -49.69(16)
C14 Co1 C17 C16 56.5(3)
C11 Co1 C17 C16 -175.72(17)
C13 Co1 C17 C16 97.62(18)
C10 Co1 C17 C16 -117.7(8)
C12 Co1 C17 C16 142.44(16)
C31 C17 C18 C15 176.3(3)
C16 C17 C18 C15 -0.9(2)
Co1 C17 C18 C15 -67.10(15)
C31 C17 C18 C37 7.5(6)
C16 C17 C18 C37 -169.7(3)
Co1 C17 C18 C37 124.1(3)
C31 C17 C18 Co1 -116.6(3)
C16 C17 C18 Co1 66.19(15)
C19 C15 C18 C17 -171.6(3)
C16 C15 C18 C17 0.9(2)
Co1 C15 C18 C17 67.00(15)
C19 C15 C18 C37 -3.1(6)
C16 C15 C18 C37 169.5(3)
Co1 C15 C18 C37 -124.4(4)
C19 C15 C18 Co1 121.4(4)
C16 C15 C18 Co1 -66.09(16)
C16 Co1 C18 C17 -49.52(16)
C15 Co1 C18 C17 -98.9(2)
C14 Co1 C18 C17 -136.3(4)
C11 Co1 C18 C17 131.52(17)
C13 Co1 C18 C17 43.2(4)
C10 Co1 C18 C17 176.51(16)
C12 Co1 C18 C17 87.3(2)
C16 Co1 C18 C15 49.33(17)
C17 Co1 C18 C15 98.9(2)
C14 Co1 C18 C15 -37.4(5)
C11 Co1 C18 C15 -129.62(17)
C13 Co1 C18 C15 142.0(3)
C10 Co1 C18 C15 -84.6(2)
C12 Co1 C18 C15 -173.84(17)
C16 Co1 C18 C37 -179.1(3)
C17 Co1 C18 C37 -129.6(3)
C15 Co1 C18 C37 131.5(3)
C14 Co1 C18 C37 94.1(4)
C11 Co1 C18 C37 1.9(3)
C13 Co1 C18 C37 -86.5(4)
C10 Co1 C18 C37 46.9(3)
C12 Co1 C18 C37 -42.3(3)
C18 C15 C19 C24 -161.3(3)
C16 C15 C19 C24 29.2(5)
Co1 C15 C19 C24 -66.3(4)
C18 C15 C19 C20 20.4(5)
C16 C15 C19 C20 -149.1(3)
Co1 C15 C19 C20 115.4(3)
C24 C19 C20 C21 -2.8(5)
C15 C19 C20 C21 175.5(3)
C19 C20 C21 C22 0.8(5)
C20 C21 C22 C23 1.3(5)
C21 C22 C23 C24 -1.4(5)
C22 C23 C24 C19 -0.7(5)
C20 C19 C24 C23 2.8(4)
C15 C19 C24 C23 -175.6(3)
C15 C16 C25 C30 -143.7(3)
C17 C16 C25 C30 44.5(5)
Co1 C16 C25 C30 -50.6(4)
C15 C16 C25 C26 35.4(5)
C17 C16 C25 C26 -136.3(3)
Co1 C16 C25 C26 128.5(3)
C30 C25 C26 C27 2.6(5)
C16 C25 C26 C27 -176.6(3)
C25 C26 C27 C28 -0.4(5)
C26 C27 C28 C29 -2.4(5)
C27 C28 C29 C30 2.9(5)
C28 C29 C30 C25 -0.6(5)
C26 C25 C30 C29 -2.1(5)
C16 C25 C30 C29 177.1(3)
C18 C17 C31 C32 -151.2(3)
C16 C17 C31 C32 24.7(5)
Co1 C17 C31 C32 117.8(3)
C18 C17 C31 C36 27.9(5)
C16 C17 C31 C36 -156.1(3)
Co1 C17 C31 C36 -63.0(3)
C36 C31 C32 C33 3.1(4)
C17 C31 C32 C33 -177.7(3)
C31 C32 C33 C34 -1.7(5)
C32 C33 C34 C35 -0.6(5)
C33 C34 C35 C36 1.3(5)
C34 C35 C36 C31 0.2(5)
C32 C31 C36 C35 -2.4(4)
C17 C31 C36 C35 178.4(3)
C17 C18 C37 C42 -141.5(3)
C15 C18 C37 C42 54.4(5)
Co1 C18 C37 C42 -44.3(4)
C17 C18 C37 C38 40.0(5)
C15 C18 C37 C38 -124.1(4)
Co1 C18 C37 C38 137.2(3)
C42 C37 C38 C39 1.1(4)
C18 C37 C38 C39 179.6(3)
C37 C38 C39 C40 0.7(5)
C38 C39 C40 C41 -1.6(5)
C39 C40 C41 C42 0.7(5)
C40 C41 C42 C37 1.1(5)
C38 C37 C42 C41 -2.0(4)
C18 C37 C42 C41 179.5(3)
C108 N101 C101 O101 -177.8(3)
C108 N101 C101 C102 2.6(3)
O101 C101 C102 C109 0.1(5)
N101 C101 C102 C109 179.6(3)
O101 C101 C102 C103 178.3(3)
N101 C101 C102 C103 -2.2(3)
C109 C102 C103 C104 4.0(7)
C101 C102 C103 C104 -173.7(4)
C109 C102 C103 C108 178.7(4)
C101 C102 C103 C108 1.0(3)
C108 C103 C104 C105 0.6(5)
C102 C103 C104 C105 174.9(4)
C103 C104 C105 C106 -0.1(6)
C104 C105 C106 C107 -0.3(6)
C105 C106 C107 C108 0.1(6)
C106 C107 C108 N101 -176.0(3)
C106 C107 C108 C103 0.6(5)
C101 N101 C108 C107 174.9(3)
C101 N101 C108 C103 -2.0(4)
C104 C103 C108 C107 -0.9(5)
C102 C103 C108 C107 -176.6(3)
C104 C103 C108 N101 176.2(3)
C102 C103 C108 N101 0.5(4)
C103 C102 C109 C110 11.5(6)
C101 C102 C109 C110 -171.0(3)
C102 C109 C110 C114 29.4(5)
C102 C109 C110 C111 -159.4(3)
C102 C109 C110 Co2 115.9(3)
C118 Co2 C110 C114 154.60(19)
C115 Co2 C110 C114 106.4(2)
C116 Co2 C110 C114 63.9(3)
C117 Co2 C110 C114 171.1(6)
C113 Co2 C110 C114 -37.92(19)
C111 Co2 C110 C114 -118.9(3)
C112 Co2 C110 C114 -81.3(2)
C118 Co2 C110 C111 -86.5(2)
C115 Co2 C110 C111 -134.66(19)
C116 Co2 C110 C111 -177.2(2)
C117 Co2 C110 C111 -70.0(7)
C114 Co2 C110 C111 118.9(3)
C113 Co2 C110 C111 81.0(2)
C112 Co2 C110 C111 37.6(2)
C118 Co2 C110 C109 31.5(3)
C115 Co2 C110 C109 -16.7(3)
C116 Co2 C110 C109 -59.2(3)
C117 Co2 C110 C109 48.0(7)
C114 Co2 C110 C109 -123.1(3)
C113 Co2 C110 C109 -161.0(3)
C111 Co2 C110 C109 118.0(3)
C112 Co2 C110 C109 155.6(3)
C114 C110 C111 C112 -2.5(4)
C109 C110 C111 C112 -175.3(3)
Co2 C110 C111 C112 -60.8(2)
C114 C110 C111 Co2 58.3(2)
C109 C110 C111 Co2 -114.6(3)
C118 Co2 C111 C112 -124.0(2)
C115 Co2 C111 C112 -171.5(2)
C116 Co2 C111 C112 -102(3)
C117 Co2 C111 C112 -76.4(3)
C114 Co2 C111 C112 80.6(2)
C113 Co2 C111 C112 36.9(2)
C110 Co2 C111 C112 118.4(3)
C118 Co2 C111 C110 117.52(19)
C115 Co2 C111 C110 70.0(2)
C116 Co2 C111 C110 139(3)
C117 Co2 C111 C110 165.22(18)
C114 Co2 C111 C110 -37.80(18)
C113 Co2 C111 C110 -81.6(2)
C112 Co2 C111 C110 -118.4(3)
C110 C111 C112 C113 2.4(4)
Co2 C111 C112 C113 -58.1(2)
C110 C111 C112 Co2 60.6(2)
C118 Co2 C112 C113 -159.19(19)
C115 Co2 C112 C113 176.0(10)
C116 Co2 C112 C113 -63.8(3)
C117 Co2 C112 C113 -109.8(2)
C114 Co2 C112 C113 37.9(2)
C111 Co2 C112 C113 120.3(3)
C110 Co2 C112 C113 81.9(2)
C118 Co2 C112 C111 80.5(2)
C115 Co2 C112 C111 55.7(11)
C116 Co2 C112 C111 175.9(2)
C117 Co2 C112 C111 129.8(2)
C114 Co2 C112 C111 -82.4(2)
C113 Co2 C112 C111 -120.3(3)
C110 Co2 C112 C111 -38.37(19)
C111 C112 C113 C114 -1.4(4)
Co2 C112 C113 C114 -59.8(2)
C111 C112 C113 Co2 58.4(2)
C118 Co2 C113 C112 63.8(5)
C115 Co2 C113 C112 -179.1(2)
C116 Co2 C113 C112 141.34(19)
C117 Co2 C113 C112 92.8(2)
C114 Co2 C113 C112 -118.9(3)
C111 Co2 C113 C112 -36.75(19)
C110 Co2 C113 C112 -80.9(2)
C118 Co2 C113 C114 -177.3(4)
C115 Co2 C113 C114 -60.2(3)
C116 Co2 C113 C114 -99.8(2)
C117 Co2 C113 C114 -148.3(2)
C111 Co2 C113 C114 82.2(2)
C112 Co2 C113 C114 118.9(3)
C110 Co2 C113 C114 38.0(2)
C112 C113 C114 C110 -0.2(4)
Co2 C113 C114 C110 -60.9(2)
C112 C113 C114 Co2 60.7(2)
C111 C110 C114 C113 1.7(4)
C109 C110 C114 C113 174.1(3)
Co2 C110 C114 C113 60.3(2)
C111 C110 C114 Co2 -58.6(2)
C109 C110 C114 Co2 113.8(3)
C118 Co2 C114 C113 177.9(3)
C115 Co2 C114 C113 147.9(2)
C116 Co2 C114 C113 99.5(2)
C117 Co2 C114 C113 64.9(3)
C111 Co2 C114 C113 -80.7(2)
C112 Co2 C114 C113 -37.5(2)
C110 Co2 C114 C113 -118.6(3)
C118 Co2 C114 C110 -63.5(4)
C115 Co2 C114 C110 -93.5(2)
C116 Co2 C114 C110 -141.92(18)
C117 Co2 C114 C110 -176.5(2)
C113 Co2 C114 C110 118.6(3)
C111 Co2 C114 C110 37.93(18)
C112 Co2 C114 C110 81.1(2)
C118 Co2 C115 C116 99.2(2)
C117 Co2 C115 C116 49.40(17)
C114 Co2 C115 C116 -97.20(19)
C113 Co2 C115 C116 -57.8(3)
C111 Co2 C115 C116 176.37(18)
C112 Co2 C115 C116 127.0(10)
C110 Co2 C115 C116 -141.95(17)
C118 Co2 C115 C119 -128.8(3)
C116 Co2 C115 C119 132.1(3)
C117 Co2 C115 C119 -178.5(3)
C114 Co2 C115 C119 34.9(3)
C113 Co2 C115 C119 74.3(4)
C111 Co2 C115 C119 -51.6(3)
C112 Co2 C115 C119 -101.0(10)
C110 Co2 C115 C119 -9.9(3)
C116 Co2 C115 C118 -99.2(2)
C117 Co2 C115 C118 -49.79(17)
C114 Co2 C115 C118 163.62(17)
C113 Co2 C115 C118 -156.9(2)
C111 Co2 C115 C118 77.2(2)
C112 Co2 C115 C118 27.8(11)
C110 Co2 C115 C118 118.86(18)
C119 C115 C116 C117 175.6(4)
C118 C115 C116 C117 -0.8(2)
Co2 C115 C116 C117 -66.99(16)
C119 C115 C116 C125 2.6(6)
C118 C115 C116 C125 -173.8(3)
Co2 C115 C116 C125 120.0(4)
C119 C115 C116 Co2 -117.4(4)
C118 C115 C116 Co2 66.21(16)
C118 Co2 C116 C117 49.40(16)
C115 Co2 C116 C117 99.0(2)
C114 Co2 C116 C117 -155.82(16)
C113 Co2 C116 C117 -111.23(18)
C111 Co2 C116 C117 27(3)
C112 Co2 C116 C117 -72.0(3)
C110 Co2 C116 C117 164.30(19)
C118 Co2 C116 C115 -49.63(17)
C117 Co2 C116 C115 -99.0(2)
C114 Co2 C116 C115 105.15(18)
C113 Co2 C116 C115 149.74(17)
C111 Co2 C116 C115 -72(3)
C112 Co2 C116 C115 -171.0(2)
C110 Co2 C116 C115 65.3(2)
C118 Co2 C116 C125 178.9(3)
C115 Co2 C116 C125 -131.4(3)
C117 Co2 C116 C125 129.5(3)
C114 Co2 C116 C125 -26.3(3)
C113 Co2 C116 C125 18.3(3)
C111 Co2 C116 C125 157(3)
C112 Co2 C116 C125 57.6(3)
C110 Co2 C116 C125 -66.2(3)
C115 C116 C117 C118 0.8(2)
C125 C116 C117 C118 174.0(3)
Co2 C116 C117 C118 -65.80(16)
C115 C116 C117 C131 -165.2(4)
C125 C116 C117 C131 8.0(6)
Co2 C116 C117 C131 128.2(4)
C115 C116 C117 Co2 66.59(16)
C125 C116 C117 Co2 -120.2(4)
C118 Co2 C117 C116 -99.6(2)
C115 Co2 C117 C116 -49.65(17)
C114 Co2 C117 C116 49.1(3)
C113 Co2 C117 C116 92.8(2)
C111 Co2 C117 C116 -178.30(18)
C112 Co2 C117 C116 138.07(18)
C110 Co2 C117 C116 -119.1(6)
C115 Co2 C117 C118 49.95(17)
C116 Co2 C117 C118 99.6(2)
C114 Co2 C117 C118 148.7(2)
C113 Co2 C117 C118 -167.64(18)
C111 Co2 C117 C118 -78.7(2)
C112 Co2 C117 C118 -122.33(19)
C110 Co2 C117 C118 -19.5(7)
C118 Co2 C117 C131 126.9(4)
C115 Co2 C117 C131 176.9(3)
C116 Co2 C117 C131 -133.5(4)
C114 Co2 C117 C131 -84.4(4)
C113 Co2 C117 C131 -40.7(3)
C111 Co2 C117 C131 48.2(4)
C112 Co2 C117 C131 4.6(3)
C110 Co2 C117 C131 107.4(6)
C116 C117 C118 C137 -167.9(3)
C131 C117 C118 C137 -0.8(6)
Co2 C117 C118 C137 125.9(3)
C116 C117 C118 C115 -0.8(2)
C131 C117 C118 C115 166.3(3)
Co2 C117 C118 C115 -66.98(16)
C116 C117 C118 Co2 66.20(16)
C131 C117 C118 Co2 -126.7(3)
C116 C115 C118 C137 167.2(4)
C119 C115 C118 C137 -9.3(6)
Co2 C115 C118 C137 -126.2(4)
C116 C115 C118 C117 0.8(2)
C119 C115 C118 C117 -175.7(3)
Co2 C115 C118 C117 67.35(16)
C116 C115 C118 Co2 -66.57(16)
C119 C115 C118 Co2 116.9(4)
C115 Co2 C118 C137 132.6(3)
C116 Co2 C118 C137 -178.0(3)
C117 Co2 C118 C137 -128.9(3)
C114 Co2 C118 C137 92.5(4)
C113 Co2 C118 C137 -91.9(5)
C111 Co2 C118 C137 0.9(3)
C112 Co2 C118 C137 -43.0(3)
C110 Co2 C118 C137 46.6(3)
C115 Co2 C118 C117 -98.5(2)
C116 Co2 C118 C117 -49.10(17)
C114 Co2 C118 C117 -138.6(3)
C113 Co2 C118 C117 36.9(5)
C111 Co2 C118 C117 129.79(18)
C112 Co2 C118 C117 85.8(2)
C110 Co2 C118 C117 175.41(17)
C116 Co2 C118 C115 49.43(17)
C117 Co2 C118 C115 98.5(2)
C114 Co2 C118 C115 -40.1(4)
C113 Co2 C118 C115 135.4(4)
C111 Co2 C118 C115 -131.68(18)
C112 Co2 C118 C115 -175.66(18)
C110 Co2 C118 C115 -86.1(2)
C116 C115 C119 C120 -149.8(3)
C118 C115 C119 C120 25.1(5)
Co2 C115 C119 C120 116.4(3)
C116 C115 C119 C124 31.4(5)
C118 C115 C119 C124 -153.7(3)
Co2 C115 C119 C124 -62.4(4)
C124 C119 C120 C121 -0.1(5)
C115 C119 C120 C121 -178.9(3)
C119 C120 C121 C122 -0.6(5)
C120 C121 C122 C123 0.6(5)
C121 C122 C123 C124 0.0(5)
C122 C123 C124 C119 -0.6(5)
C120 C119 C124 C123 0.7(5)
C115 C119 C124 C123 179.4(3)
C117 C116 C125 C126 -146.8(3)
C115 C116 C125 C126 23.4(5)
Co2 C116 C125 C126 118.7(3)
C117 C116 C125 C130 32.3(5)
C115 C116 C125 C130 -157.5(3)
Co2 C116 C125 C130 -62.2(4)
C130 C125 C126 C127 0.5(5)
C116 C125 C126 C127 179.6(3)
C125 C126 C127 C128 -0.1(6)
C126 C127 C128 C129 0.0(6)
C127 C128 C129 C130 -0.4(6)
C128 C129 C130 C125 0.8(6)
C126 C125 C130 C129 -0.9(5)
C116 C125 C130 C129 -180.0(3)
C116 C117 C131 C136 -155.9(3)
C118 C117 C131 C136 43.0(5)
Co2 C117 C131 C136 -53.6(4)
C116 C117 C131 C132 28.7(5)
C118 C117 C131 C132 -132.3(4)
Co2 C117 C131 C132 131.0(3)
C136 C131 C132 C133 -1.5(5)
C117 C131 C132 C133 174.0(3)
C131 C132 C133 C134 0.7(5)
C132 C133 C134 C135 0.2(6)
C133 C134 C135 C136 -0.2(6)
C134 C135 C136 C131 -0.7(6)
C132 C131 C136 C135 1.5(5)
C117 C131 C136 C135 -174.0(3)
C117 C118 C137 C138 37.4(5)
C115 C118 C137 C138 -123.9(4)
Co2 C118 C137 C138 135.5(3)
C117 C118 C137 C142 -143.6(3)
C115 C118 C137 C142 55.1(5)
Co2 C118 C137 C142 -45.5(4)
C142 C137 C138 C139 -1.8(4)
C118 C137 C138 C139 177.2(3)
C137 C138 C139 C140 1.9(5)
C138 C139 C140 C141 -0.4(5)
C139 C140 C141 C142 -1.0(5)
C140 C141 C142 C137 1.0(5)
C138 C137 C142 C141 0.4(5)
C118 C137 C142 C141 -178.6(3)
